data_7212804
loop_
_publ_author_name
'Hu, Sheng'
'Zhang, Ze-Ming'
'Meng, Zhao-Sha'
'Lin, Zhuo-Jia'
'Tong, Ming-Liang'

_publ_section_title
;
 Anion-dependent construction of
 copper(i/ii)-1,2,4,5-tetra(4-pyridyl)benzene frameworks
;
_journal_issue 12
_journal_name_full CrystEngComm
_journal_page_first 4378
_journal_paper_doi 10.1039/c0ce00141d
_journal_volume 12
_journal_year 2010
_chemical_formula_sum 'C28 H21 Br2 Cu2 N5'
_chemical_formula_weight 714.40
_space_group_IT_number 15
_symmetry_cell_setting monoclinic
_symmetry_space_group_name_Hall '-C 2yc'
_symmetry_space_group_name_H-M 'C 1 2/c 1'
_atom_sites_solution_hydrogens geom
_atom_sites_solution_primary direct
_atom_sites_solution_secondary difmap
_audit_creation_method SHELXL-97
_cell_angle_alpha 90.00
_cell_angle_beta 118.973(2)
_cell_angle_gamma 90.00
_cell_formula_units_Z 4
_cell_length_a 13.1150(19)
_cell_length_b 22.273(3)
_cell_length_c 10.6802(15)
_cell_measurement_temperature 293(2)
_cell_volume 2729.3(7)
_computing_structure_refinement 'SHELXL-97 (Sheldrick, 1997)'
_computing_structure_solution 'SHELXS-97 (Sheldrick, 1990)'
_diffrn_ambient_temperature 293(2)
_diffrn_measured_fraction_theta_full 0.945
_diffrn_measured_fraction_theta_max 0.945
_diffrn_radiation_monochromator graphite
_diffrn_radiation_source 'fine-focus sealed tube'
_diffrn_radiation_type MoK\a
_diffrn_radiation_wavelength 0.71073
_diffrn_reflns_av_R_equivalents 0.0298
_diffrn_reflns_av_sigmaI/netI 0.0496
_diffrn_reflns_limit_h_max 16
_diffrn_reflns_limit_h_min -14
_diffrn_reflns_limit_k_max 18
_diffrn_reflns_limit_k_min -27
_diffrn_reflns_limit_l_max 3
_diffrn_reflns_limit_l_min -13
_diffrn_reflns_number 4976
_diffrn_reflns_theta_full 26.00
_diffrn_reflns_theta_max 26.00
_diffrn_reflns_theta_min 1.83
_exptl_absorpt_coefficient_mu 4.513
_exptl_absorpt_correction_T_max 0.3352
_exptl_absorpt_correction_T_min 0.2530
_exptl_absorpt_correction_type multi-scan
_exptl_crystal_density_diffrn 1.739
_exptl_crystal_density_method 'not measured'
_exptl_crystal_F_000 1408
_exptl_crystal_size_max 0.42
_exptl_crystal_size_mid 0.36
_exptl_crystal_size_min 0.31
_refine_diff_density_max 1.306
_refine_diff_density_min -0.456
_refine_diff_density_rms 0.122
_refine_ls_extinction_method none
_refine_ls_goodness_of_fit_ref 1.136
_refine_ls_hydrogen_treatment constr
_refine_ls_matrix_type full
_refine_ls_number_parameters 169
_refine_ls_number_reflns 2537
_refine_ls_number_restraints 12
_refine_ls_restrained_S_all 1.137
_refine_ls_R_factor_all 0.0700
_refine_ls_R_factor_gt 0.0547
_refine_ls_shift/su_max 0.000
_refine_ls_shift/su_mean 0.000
_refine_ls_structure_factor_coef Fsqd
_refine_ls_weighting_details
;
calc w=1/[\s^2^(Fo^2^)+(0.0578P)^2^+5.5660P] where P=(Fo^2^+2Fc^2^)/3
;
_refine_ls_weighting_scheme calc
_refine_ls_wR_factor_gt 0.1242
_refine_ls_wR_factor_ref 0.1309
_reflns_number_gt 2040
_reflns_number_total 2537
_reflns_threshold_expression >2sigma(I)
_cod_data_source_file c0ce00141d.txt
_cod_data_source_block complex3
_cod_original_cell_volume 2729.4(7)
_cod_original_sg_symbol_H-M C2/c
_cod_database_code 7212804

loop_
_symmetry_equiv_pos_as_xyz
'x, y, z'
'-x, y, -z+1/2'
'x+1/2, y+1/2, z'
'-x+1/2, y+1/2, -z+1/2'
'-x, -y, -z'
'x, -y, z-1/2'
'-x+1/2, -y+1/2, -z'
'x+1/2, -y+1/2, z-1/2'

loop_
_atom_site_label
_atom_site_type_symbol
_atom_site_fract_x
_atom_site_fract_y
_atom_site_fract_z
_atom_site_U_iso_or_equiv
_atom_site_adp_type
_atom_site_occupancy
_atom_site_symmetry_multiplicity
_atom_site_calc_flag
_atom_site_refinement_flags
Cu1 Cu 0.91871(6) 0.33624(3) 0.79580(8) 0.0389(2) Uani 1 1 d .
Br1 Br 0.87224(6) 0.37504(3) 0.55449(7) 0.0441(2) Uani 1 1 d .
N1 N 0.9294(4) 0.24655(19) 0.8397(5) 0.0297(10) Uani 1 1 d .
N2 N 1.3137(4) -0.1197(2) 0.8544(6) 0.0372(12) Uani 1 1 d .
C1 C 1.0340(5) 0.2233(3) 0.9284(6) 0.0337(13) Uani 1 1 d .
H1A H 1.0979 0.2489 0.9651 0.040 Uiso 1 1 calc R
C2 C 1.0535(5) 0.1641(2) 0.9691(6) 0.0316(13) Uani 1 1 d .
H2A H 1.1284 0.1502 1.0301 0.038 Uiso 1 1 calc R
C3 C 0.9589(5) 0.1256(2) 0.9170(6) 0.0279(12) Uani 1 1 d .
C4 C 0.8514(5) 0.1480(2) 0.8215(6) 0.0299(12) Uani 1 1 d .
H4A H 0.7864 0.1231 0.7808 0.036 Uiso 1 1 calc R
C5 C 0.8417(5) 0.2080(2) 0.7870(6) 0.0324(13) Uani 1 1 d .
H5A H 0.7683 0.2225 0.7220 0.039 Uiso 1 1 calc R
C6 C 0.9786(5) 0.0609(2) 0.9635(6) 0.0279(12) Uani 1 1 d .
C7 C 1.0585(5) 0.0282(2) 0.9414(5) 0.0275(12) Uani 1 1 d .
H7A H 1.0989 0.0479 0.9022 0.033 Uiso 1 1 calc R
C8 C 1.0815(5) -0.0319(2) 0.9743(6) 0.0273(12) Uani 1 1 d .
C9 C 1.1629(5) -0.0627(2) 0.9357(6) 0.0284(12) Uani 1 1 d .
C10 C 1.2583(5) -0.0338(3) 0.9440(7) 0.0439(16) Uani 1 1 d .
H10A H 1.2752 0.0055 0.9778 0.053 Uiso 1 1 calc R
C11 C 1.3295(6) -0.0635(3) 0.9016(8) 0.0473(17) Uani 1 1 d .
H11A H 1.3927 -0.0426 0.9066 0.057 Uiso 1 1 calc R
C12 C 1.2208(5) -0.1476(3) 0.8476(6) 0.0363(14) Uani 1 1 d .
H12A H 1.2069 -0.1871 0.8149 0.044 Uiso 1 1 calc R
C13 C 1.1445(5) -0.1219(2) 0.8858(6) 0.0327(13) Uani 1 1 d .
H13A H 1.0813 -0.1436 0.8785 0.039 Uiso 1 1 calc R
C14 C 1.0000 0.3687(7) 0.2500 0.121(6) Uani 1 2 d SU
C15 C 1.0000 0.3039(7) 0.2500 0.090(4) Uani 1 2 d S
N3 N 1.0000 0.2553(9) 0.2500 0.163(7) Uani 1 2 d SU

loop_
_atom_site_aniso_label
_atom_site_aniso_U_11
_atom_site_aniso_U_22
_atom_site_aniso_U_33
_atom_site_aniso_U_23
_atom_site_aniso_U_13
_atom_site_aniso_U_12
Cu1 0.0423(5) 0.0284(4) 0.0623(5) 0.0060(3) 0.0384(4) 0.0092(3)
Br1 0.0416(4) 0.0404(4) 0.0495(4) 0.0084(3) 0.0215(3) 0.0088(3)
N1 0.035(3) 0.021(2) 0.042(3) 0.004(2) 0.026(2) 0.003(2)
N2 0.041(3) 0.028(3) 0.059(3) 0.003(2) 0.037(3) 0.007(2)
C1 0.034(3) 0.028(3) 0.044(3) 0.001(3) 0.023(3) -0.006(3)
C2 0.028(3) 0.025(3) 0.046(3) 0.008(3) 0.021(3) 0.005(3)
C3 0.038(3) 0.022(3) 0.036(3) 0.002(2) 0.028(3) 0.009(2)
C4 0.028(3) 0.024(3) 0.038(3) 0.000(2) 0.016(3) -0.002(2)
C5 0.030(3) 0.028(3) 0.042(3) 0.008(3) 0.019(3) 0.007(3)
C6 0.031(3) 0.018(3) 0.038(3) 0.001(2) 0.019(3) 0.001(2)
C7 0.030(3) 0.025(3) 0.039(3) 0.002(2) 0.026(2) 0.003(2)
C8 0.029(3) 0.022(3) 0.037(3) 0.002(2) 0.021(2) 0.004(2)
C9 0.031(3) 0.022(3) 0.041(3) 0.007(2) 0.024(3) 0.009(2)
C10 0.049(4) 0.025(3) 0.080(5) -0.010(3) 0.049(4) -0.003(3)
C11 0.045(4) 0.028(3) 0.092(5) -0.001(3) 0.052(4) -0.002(3)
C12 0.043(3) 0.025(3) 0.050(4) -0.004(3) 0.030(3) 0.006(3)
C13 0.034(3) 0.031(3) 0.046(3) -0.002(3) 0.029(3) 0.001(3)
C14 0.130(10) 0.090(8) 0.118(9) 0.000 0.042(7) 0.000
C15 0.097(11) 0.066(9) 0.116(11) 0.000 0.059(9) 0.000
N3 0.164(10) 0.151(10) 0.180(10) 0.000 0.087(8) 0.000

loop_
_atom_type_symbol
_atom_type_description
_atom_type_scat_dispersion_real
_atom_type_scat_dispersion_imag
_atom_type_scat_source
C C 0.0033 0.0016 'International Tables Vol C Tables 4.2.6.8 and 6.1.1.4'
H H 0.0000 0.0000 'International Tables Vol C Tables 4.2.6.8 and 6.1.1.4'
N N 0.0061 0.0033 'International Tables Vol C Tables 4.2.6.8 and 6.1.1.4'
Cu Cu 0.3201 1.2651 'International Tables Vol C Tables 4.2.6.8 and 6.1.1.4'
Br Br -0.2901 2.4595 'International Tables Vol C Tables 4.2.6.8 and 6.1.1.4'

loop_
_geom_angle_atom_site_label_1
_geom_angle_atom_site_label_2
_geom_angle_atom_site_label_3
_geom_angle
_geom_angle_site_symmetry_1
_geom_angle_site_symmetry_3
N2 Cu1 N1 112.66(18) 3_455 .
N2 Cu1 Br1 106.81(14) 3_455 .
N1 Cu1 Br1 122.08(13) . .
N2 Cu1 Br1 109.03(15) 3_455 2_756
N1 Cu1 Br1 104.65(14) . 2_756
Br1 Cu1 Br1 100.35(3) . 2_756
N2 Cu1 Cu1 150.94(13) 3_455 2_756
N1 Cu1 Cu1 95.93(12) . 2_756
Br1 Cu1 Cu1 58.35(3) . 2_756
Br1 Cu1 Cu1 56.03(3) 2_756 2_756
Cu1 Br1 Cu1 65.62(3) . 2_756
C5 N1 C1 115.6(5) . .
C5 N1 Cu1 126.1(4) . .
C1 N1 Cu1 118.4(4) . .
C11 N2 C12 115.4(5) . .
C11 N2 Cu1 124.9(4) . 3_545
C12 N2 Cu1 119.7(4) . 3_545
N1 C1 C2 124.5(5) . .
N1 C1 H1A 117.7 . .
C2 C1 H1A 117.7 . .
C1 C2 C3 118.3(5) . .
C1 C2 H2A 120.8 . .
C3 C2 H2A 120.8 . .
C4 C3 C2 118.1(5) . .
C4 C3 C6 122.9(5) . .
C2 C3 C6 118.9(5) . .
C3 C4 C5 118.7(5) . .
C3 C4 H4A 120.6 . .
C5 C4 H4A 120.6 . .
N1 C5 C4 124.6(5) . .
N1 C5 H5A 117.7 . .
C4 C5 H5A 117.7 . .
C7 C6 C8 118.7(5) . 5_757
C7 C6 C3 118.0(4) . .
C8 C6 C3 123.2(4) 5_757 .
C8 C7 C6 123.8(5) . .
C8 C7 H7A 118.1 . .
C6 C7 H7A 118.1 . .
C7 C8 C6 117.4(5) . 5_757
C7 C8 C9 118.5(4) . .
C6 C8 C9 124.0(5) 5_757 .
C10 C9 C13 116.9(5) . .
C10 C9 C8 121.3(5) . .
C13 C9 C8 121.8(5) . .
C9 C10 C11 119.4(5) . .
C9 C10 H10A 120.3 . .
C11 C10 H10A 120.3 . .
N2 C11 C10 124.7(5) . .
N2 C11 H11A 117.7 . .
C10 C11 H11A 117.7 . .
N2 C12 C13 124.3(5) . .
N2 C12 H12A 117.8 . .
C13 C12 H12A 117.8 . .
C12 C13 C9 119.4(5) . .
C12 C13 H13A 120.3 . .
C9 C13 H13A 120.3 . .
N3 C15 C14 180.000(3) . .

loop_
_geom_bond_atom_site_label_1
_geom_bond_atom_site_label_2
_geom_bond_distance
_geom_bond_site_symmetry_2
Cu1 N2 2.021(4) 3_455
Cu1 N1 2.041(4) .
Cu1 Br1 2.4977(10) .
Cu1 Br1 2.5638(10) 2_756
Cu1 Cu1 2.7430(13) 2_756
Br1 Cu1 2.5638(10) 2_756
N1 C5 1.323(7) .
N1 C1 1.337(7) .
N2 C11 1.327(7) .
N2 C12 1.339(7) .
N2 Cu1 2.021(4) 3_545
C1 C2 1.372(7) .
C1 H1A 0.9300 .
C2 C3 1.384(8) .
C2 H2A 0.9300 .
C3 C4 1.372(8) .
C3 C6 1.505(7) .
C4 C5 1.376(7) .
C4 H4A 0.9300 .
C5 H5A 0.9300 .
C6 C7 1.387(7) .
C6 C8 1.411(7) 5_757
C7 C8 1.379(7) .
C7 H7A 0.9300 .
C8 C6 1.411(7) 5_757
C8 C9 1.486(7) .
C9 C10 1.372(8) .
C9 C13 1.397(7) .
C10 C11 1.387(8) .
C10 H10A 0.9300 .
C11 H11A 0.9300 .
C12 C13 1.375(7) .
C12 H12A 0.9300 .
C13 H13A 0.9300 .
C14 C15 1.44(2) .
C15 N3 1.084(19) .
